data_2228226
loop_
_publ_author_name
'Dordevi\'c, Tamara'
'Stojanovi\'c, Jovica'
'Karanovi\'c, Ljiljana'

_publ_section_title
;
 Zn~1.86~Cd~0.14~(OH)VO~4~
;
_journal_coeditor_code BR2149
_journal_issue 12
_journal_name_full 'Acta Crystallographica Section E'
_journal_page_first i79
_journal_paper_doi 10.1107/S1600536810044806
_journal_volume 66
_journal_year 2010
_chemical_formula_iupac 'Zn1.86 Cd0.14 (O H) V O4'
_chemical_formula_moiety 'H Zn1.86 Cd0.14 V O5'
_chemical_formula_sum 'Cd0.273 H2 O10 V2 Zn3.727'
_chemical_formula_weight 535.62
_chemical_name_common 'Zinc cadmium hydrogen arsenate'
_chemical_name_systematic
;
dizinc cadmium hydroxide tetraoxidovanadate
;
_space_group_IT_number 62
_symmetry_cell_setting orthorhombic
_symmetry_space_group_name_Hall '-P 2ac 2n'
_symmetry_space_group_name_H-M 'P n m a'
_atom_sites_solution_hydrogens difmap
_atom_sites_solution_primary direct
_atom_sites_solution_secondary difmap
_audit_creation_method SHELXL97
_cell_angle_alpha 90.00
_cell_angle_beta 90.00
_cell_angle_gamma 90.00
_cell_formula_units_Z 4
_cell_length_a 14.702(3)
_cell_length_b 6.0511(12)
_cell_length_c 8.9460(18)
_cell_measurement_reflns_used 1706
_cell_measurement_temperature 293(2)
_cell_measurement_theta_max 32.577
_cell_measurement_theta_min 0.406
_cell_volume 795.9(3)
_computing_cell_refinement 'SCALEPACK (Otwinowski & Minor, 1997)'
_computing_data_collection 'COLLECT (Nonius, 2002)'
_computing_data_reduction 'DENZO-SMN (Otwinowski & Minor, 1997)'
_computing_molecular_graphics 'ATOMS (Dowty, 2000)'
_computing_publication_material 'publCIF (Westrip, 2010)'
_computing_structure_refinement
;
SHELXL97 (Sheldrick, 2008) and WinGX (Farrugia, 1999)
;
_computing_structure_solution 'SIR97 (Altomare <i>et al.</i>, 1999)'
_diffrn_ambient_temperature 293(2)
_diffrn_measured_fraction_theta_full 0.999
_diffrn_measured_fraction_theta_max 0.999
_diffrn_measurement_device_type 'Nonius KappaCCD'
_diffrn_measurement_method '\f and \w'
_diffrn_radiation_monochromator graphite
_diffrn_radiation_source 'fine-focus sealed tube'
_diffrn_radiation_type MoK\a
_diffrn_radiation_wavelength 0.71073
_diffrn_reflns_av_R_equivalents 0.0127
_diffrn_reflns_av_sigmaI/netI 0.0151
_diffrn_reflns_limit_h_max 22
_diffrn_reflns_limit_h_min -22
_diffrn_reflns_limit_k_max 9
_diffrn_reflns_limit_k_min -9
_diffrn_reflns_limit_l_max 13
_diffrn_reflns_limit_l_min -13
_diffrn_reflns_number 5550
_diffrn_reflns_theta_full 32.57
_diffrn_reflns_theta_max 32.57
_diffrn_reflns_theta_min 2.77
_exptl_absorpt_coefficient_mu 13.997
_exptl_absorpt_correction_T_max 0.7671
_exptl_absorpt_correction_T_min 0.1873
_exptl_absorpt_correction_type multi-scan
_exptl_absorpt_process_details '(Otwinowski & Minor, 1997; Otwinowski <i>et al.</i>, 2003)'
_exptl_crystal_colour colourless
_exptl_crystal_density_diffrn 4.470
_exptl_crystal_density_method 'not measured'
_exptl_crystal_description prismatic
_exptl_crystal_F_000 1010
_exptl_crystal_size_max 0.18
_exptl_crystal_size_mid 0.03
_exptl_crystal_size_min 0.02
_refine_diff_density_max 0.792
_refine_diff_density_min -0.911
_refine_ls_extinction_coef 0.00065(16)
_refine_ls_extinction_expression Fc^*^=kFc[1+0.001xFc^2^\l^3^/sin(2\q)]^-1/4^
_refine_ls_extinction_method 'SHELXL97 (Sheldrick, 2008)'
_refine_ls_goodness_of_fit_ref 1.174
_refine_ls_hydrogen_treatment constr
_refine_ls_matrix_type full
_refine_ls_number_parameters 90
_refine_ls_number_reflns 1566
_refine_ls_number_restraints 2
_refine_ls_restrained_S_all 1.174
_refine_ls_R_factor_all 0.0337
_refine_ls_R_factor_gt 0.0249
_refine_ls_shift/su_max 0.000
_refine_ls_shift/su_mean 0.000
_refine_ls_structure_factor_coef Fsqd
_refine_ls_weighting_details 'calc w = 1/[\s^2^(Fo^2^)+(0.0223P)^2^+1.9948P] where P=(Fo^2^+2Fc^2^)/3'
_refine_ls_weighting_scheme calc
_refine_ls_wR_factor_gt 0.0522
_refine_ls_wR_factor_ref 0.0556
_reflns_number_gt 1377
_reflns_number_total 1566
_reflns_threshold_expression I>2\s(I)
_cod_data_source_file br2149.cif
_cod_data_source_block I
_cod_original_cell_volume 795.8(3)
_cod_database_code 2228226
_cod_database_fobs_code 2228226

loop_
_symmetry_equiv_pos_as_xyz
'x, y, z'
'-x+1/2, -y, z+1/2'
'-x, y+1/2, -z'
'x+1/2, -y+1/2, -z+1/2'
'-x, -y, -z'
'x-1/2, y, -z-1/2'
'x, -y-1/2, z'
'-x-1/2, y-1/2, z-1/2'

loop_
_atom_site_type_symbol
_atom_site_label
_atom_site_fract_x
_atom_site_fract_y
_atom_site_fract_z
_atom_site_U_iso_or_equiv
_atom_site_adp_type
_atom_site_calc_flag
_atom_site_refinement_flags
_atom_site_occupancy
_atom_site_disorder_assembly
_atom_site_disorder_group
Zn Zn1 0.42606(3) 0.2500 0.41189(5) 0.01136(10) Uani d S 1 . .
Zn Zn2 0.20888(3) 0.2500 0.34164(4) 0.01276(13) Uani d SP 0.726(5) . .
Cd Cd2 0.20888(3) 0.2500 0.34164(4) 0.01276(13) Uani d SP 0.274(5) . .
Zn Zn3 0.36089(2) -0.00355(5) 0.12498(3) 0.01342(9) Uani d . 1 . .
V V1 0.42663(4) 0.2500 0.81152(7) 0.00849(12) Uani d S 1 . .
V V2 0.16102(4) 0.2500 -0.02047(7) 0.00833(12) Uani d S 1 . .
O O1 0.24703(19) 0.2500 0.1209(3) 0.0133(5) Uani d S 1 . .
O O2 0.4029(2) 0.2500 0.6273(3) 0.0158(5) Uani d S 1 . .
O O3 0.45895(18) -0.2500 0.1564(3) 0.0139(5) Uani d S 1 . .
O O4 0.11984(14) -0.0146(3) 0.3903(2) 0.0162(4) Uani d . 1 . .
O O5 0.56142(19) 0.2500 0.4353(3) 0.0172(6) Uani d S 1 . .
O O6 0.33279(13) -0.0120(3) 0.37011(19) 0.0122(3) Uani d . 1 . .
O O7 0.43897(17) 0.2500 0.1853(3) 0.0101(5) Uani d S 1 . .
H H1 0.4931 0.2500 0.1629 0.012 Uiso calc SR 1 . .
O O8 0.22122(18) 0.2500 0.5759(3) 0.0114(5) Uani d S 1 . .
H H2 0.2752 0.2500 0.5989 0.014 Uiso calc SR 1 . .

loop_
_atom_site_aniso_label
_atom_site_aniso_U_11
_atom_site_aniso_U_22
_atom_site_aniso_U_33
_atom_site_aniso_U_12
_atom_site_aniso_U_13
_atom_site_aniso_U_23
Zn1 0.01098(19) 0.0146(2) 0.00853(19) 0.000 -0.00083(14) 0.000
Zn2 0.0144(2) 0.0143(2) 0.00956(19) 0.000 0.00227(13) 0.000
Cd2 0.0144(2) 0.0143(2) 0.00956(19) 0.000 0.00227(13) 0.000
Zn3 0.01645(15) 0.00951(14) 0.01431(16) -0.00237(11) -0.00186(10) -0.00122(10)
V1 0.0081(3) 0.0099(3) 0.0074(2) 0.000 0.00004(19) 0.000
V2 0.0081(2) 0.0086(2) 0.0084(3) 0.000 -0.00083(19) 0.000
O1 0.0140(12) 0.0087(11) 0.0172(13) 0.000 -0.0071(10) 0.000
O2 0.0162(13) 0.0224(14) 0.0088(12) 0.000 -0.0011(10) 0.000
O3 0.0082(11) 0.0116(11) 0.0220(13) 0.000 -0.0041(10) 0.000
O4 0.0202(9) 0.0152(9) 0.0131(9) -0.0040(8) -0.0016(7) -0.0030(7)
O5 0.0124(12) 0.0234(14) 0.0158(13) 0.000 -0.0033(10) 0.000
O6 0.0146(8) 0.0116(8) 0.0102(8) -0.0010(7) 0.0000(6) -0.0006(6)
O7 0.0085(11) 0.0098(11) 0.0118(11) 0.000 0.0005(9) 0.000
O8 0.0092(11) 0.0088(11) 0.0160(12) 0.000 -0.0008(9) 0.000

loop_
_atom_type_symbol
_atom_type_description
_atom_type_scat_dispersion_real
_atom_type_scat_dispersion_imag
_atom_type_scat_source
H H 0.0000 0.0000 'International Tables Vol C Tables 4.2.6.8 and 6.1.1.4'
O O 0.0106 0.0060 'International Tables Vol C Tables 4.2.6.8 and 6.1.1.4'
V V 0.3005 0.5294 'International Tables Vol C Tables 4.2.6.8 and 6.1.1.4'
Zn Zn 0.2839 1.4301 'International Tables Vol C Tables 4.2.6.8 and 6.1.1.4'
Cd Cd -0.8075 1.2024 'International Tables Vol C Tables 4.2.6.8 and 6.1.1.4'

loop_
_geom_angle_atom_site_label_1
_geom_angle_atom_site_label_2
_geom_angle_atom_site_label_3
_geom_angle_site_symmetry_1
_geom_angle_site_symmetry_3
_geom_angle
_geom_angle_publ_flag
O2 Zn1 O5 . . 94.01(12) ?
O2 Zn1 O7 . . 175.32(12) ?
O5 Zn1 O7 . . 90.67(11) ?
O2 Zn1 O6 . . 93.48(8) ?
O5 Zn1 O6 . . 131.22(5) ?
O7 Zn1 O6 . . 83.41(7) ?
O2 Zn1 O6 . 7_565 93.48(8) ?
O5 Zn1 O6 . 7_565 131.22(5) ?
O7 Zn1 O6 . 7_565 83.41(7) ?
O6 Zn1 O6 . 7_565 96.24(10) ?
O1 Zn2 O4 . . 111.55(7) ?
O1 Zn2 O4 . 7_565 111.55(7) ?
O4 Zn2 O4 . 7_565 98.51(11) ?
O1 Zn2 O6 . 7_565 84.03(7) ?
O4 Zn2 O6 . 7_565 159.66(7) ?
O4 Zn2 O6 7_565 7_565 87.05(7) ?
O1 Zn2 O6 . . 84.03(7) ?
O4 Zn2 O6 . . 87.05(7) ?
O4 Zn2 O6 7_565 . 159.66(7) ?
O6 Zn2 O6 7_565 . 81.51(9) ?
O8 Zn3 O3 2_554 . 84.98(8) ?
O8 Zn3 O4 2_554 2_554 84.27(9) ?
O3 Zn3 O4 . 2_554 94.46(10) ?
O8 Zn3 O6 2_554 . 95.08(9) ?
O3 Zn3 O6 . . 88.82(10) ?
O4 Zn3 O6 2_554 . 176.58(8) ?
O8 Zn3 O1 2_554 . 93.22(8) ?
O3 Zn3 O1 . . 172.38(10) ?
O4 Zn3 O1 2_554 . 92.72(9) ?
O6 Zn3 O1 . . 83.96(9) ?
O2 V1 O3 . 5_656 111.65(15) ?
O2 V1 O4 . 8_666 108.46(8) ?
O3 V1 O4 5_656 8_666 108.71(9) ?
O2 V1 O4 . 2 108.46(8) ?
O3 V1 O4 5_656 2 108.71(9) ?
O4 V1 O4 8_666 2 110.86(14) ?
O5 V2 O6 6_556 2_554 107.78(8) ?
O5 V2 O6 6_556 8_665 107.78(8) ?
O6 V2 O6 2_554 8_665 111.37(12) ?
O5 V2 O1 6_556 . 107.51(14) ?
O6 V2 O1 2_554 . 111.10(8) ?
O6 V2 O1 8_665 . 111.10(8) ?

loop_
_geom_bond_atom_site_label_1
_geom_bond_atom_site_label_2
_geom_bond_site_symmetry_2
_geom_bond_distance
_geom_bond_publ_flag
Zn1 O2 . 1.957(3) ?
Zn1 O5 . 2.001(3) ?
Zn1 O7 . 2.036(3) ?
Zn1 O6 . 2.1291(19) ?
Zn1 O6 7_565 2.1291(19) ?
Zn2 O1 . 2.053(3) ?
Zn2 O4 . 2.113(2) ?
Zn2 O4 7_565 2.113(2) ?
Zn2 O6 7_565 2.428(2) ?
Zn2 O6 . 2.428(2) ?
Zn3 O8 2_554 1.9683(17) ?
Zn3 O3 . 2.0931(19) ?
Zn3 O4 2_554 2.1214(19) ?
Zn3 O6 . 2.2321(18) ?
Zn3 O1 . 2.271(2) ?
V1 O2 . 1.685(3) ?
V1 O3 5_656 1.706(3) ?
V1 O4 8_666 1.7299(19) ?
V1 O4 2 1.730(2) ?
V2 O5 6_556 1.650(3) ?
V2 O6 2_554 1.7439(19) ?
V2 O6 8_665 1.7439(19) ?
V2 O1 . 1.788(3) ?

loop_
_geom_hbond_atom_site_label_D
_geom_hbond_atom_site_label_H
_geom_hbond_atom_site_label_A
_geom_hbond_site_symmetry_A
_geom_hbond_distance_DH
_geom_hbond_distance_HA
_geom_hbond_distance_DA
_geom_hbond_angle_DHA
O7 H1 O4 4 0.89(2) 2.451(16) 3.176(3) 139.2(4)
O7 H1 O4 6_656 0.89(2) 2.451(16) 3.176(3) 139.2(4)
O8 H2 O2 . 0.88(2) 1.84(2) 2.708(4) 175(9)
